data_1512930
loop_
_publ_author_name
'Timothy J. Boyle'
'Leigh Anna M. Ottley'
'Todd M. Alam'
'Mark A. Rodriguez'
'Pin Yang'
'Sarah K. Mcintyre'

_publ_section_title
;
 Structural characterization of methanol substituted lanthanum halides
;
_journal_issue 7
_journal_name_full Polyhedron
_journal_page_first 1784
_journal_page_last 1795
_journal_paper_doi 10.1016/j.poly.2010.02.027
_journal_volume 29
_journal_year 2010
_chemical_formula_sum 'C12 H24 Br3 O3 Sc'
_chemical_formula_weight 501.00
_chemical_name_systematic
; 
 ? 
;
_space_group_IT_number 60
_symmetry_cell_setting orthorhombic
_symmetry_space_group_name_Hall '-P 2n 2ab'
_symmetry_space_group_name_H-M 'P b c n'
_atom_sites_solution_hydrogens geom
_atom_sites_solution_primary direct
_atom_sites_solution_secondary difmap
_audit_creation_method SHELXL-97
_cell_angle_alpha 90.00
_cell_angle_beta 90.00
_cell_angle_gamma 90.00
_cell_formula_units_Z 4
_cell_length_a 8.783(3)
_cell_length_b 13.884(5)
_cell_length_c 14.540(5)
_cell_measurement_temperature 181(2)
_cell_volume 1773.1(11)
_computing_cell_refinement 'Bruker SMART'
_computing_data_collection 'Bruker SMART'
_computing_data_reduction 'Bruker SAINT'
_computing_molecular_graphics 'Bruker SHELXTL'
_computing_publication_material 'Bruker SHELXTL'
_computing_structure_refinement 'SHELXL-97 (Sheldrick, 1997)'
_computing_structure_solution 'SHELXS-97 (Sheldrick, 1990)'
_diffrn_ambient_temperature 181(2)
_diffrn_measured_fraction_theta_full 0.999
_diffrn_measured_fraction_theta_max 0.999
_diffrn_measurement_device_type 'CCD area detector'
_diffrn_measurement_method 'phi and omega scans'
_diffrn_radiation_monochromator graphite
_diffrn_radiation_source 'fine-focus sealed tube'
_diffrn_radiation_type MoK\a
_diffrn_radiation_wavelength 0.71073
_diffrn_reflns_av_R_equivalents 0.0329
_diffrn_reflns_av_sigmaI/netI 0.0203
_diffrn_reflns_limit_h_max 9
_diffrn_reflns_limit_h_min -9
_diffrn_reflns_limit_k_max 15
_diffrn_reflns_limit_k_min -15
_diffrn_reflns_limit_l_max 15
_diffrn_reflns_limit_l_min -16
_diffrn_reflns_number 9820
_diffrn_reflns_theta_full 25.29
_diffrn_reflns_theta_max 23.29
_diffrn_reflns_theta_min 2.74
_exptl_absorpt_coefficient_mu 7.176
_exptl_absorpt_correction_T_max 0.532
_exptl_absorpt_correction_T_min 0.056
_exptl_absorpt_correction_type empirical
_exptl_absorpt_process_details SADABS
_exptl_crystal_colour colorless
_exptl_crystal_density_diffrn 1.877
_exptl_crystal_density_meas ?
_exptl_crystal_density_method 'not measured'
_exptl_crystal_description block
_exptl_crystal_F_000 984
_exptl_crystal_size_max 0.448
_exptl_crystal_size_mid 0.399
_exptl_crystal_size_min 0.088
_refine_diff_density_max 3.443
_refine_diff_density_min -5.158
_refine_diff_density_rms 0.428
_refine_ls_extinction_method none
_refine_ls_goodness_of_fit_ref 2.004
_refine_ls_hydrogen_treatment constr
_refine_ls_matrix_type full
_refine_ls_number_parameters 88
_refine_ls_number_reflns 1283
_refine_ls_number_restraints 0
_refine_ls_restrained_S_all 2.004
_refine_ls_R_factor_all 0.0986
_refine_ls_R_factor_gt 0.0967
_refine_ls_shift/su_max 0.007
_refine_ls_shift/su_mean 0.001
_refine_ls_structure_factor_coef Fsqd
_refine_ls_weighting_details 'calc w=1/[\s^2^(Fo^2^)+(0.2000P)^2^+0.0000P] where P=(Fo^2^+2Fc^2^)/3'
_refine_ls_weighting_scheme calc
_refine_ls_wR_factor_gt 0.3862
_refine_ls_wR_factor_ref 0.3895
_reflns_number_gt 1211
_reflns_number_total 1283
_reflns_threshold_expression >2sigma(I)
_cod_data_source_file 2010-1784.cif
_cod_data_source_block 7fb153s
_cod_depositor_comments
;
The following automatic conversions were performed:

'_symmetry_cell_setting' value 'Orthorhombic' changed to
'orthorhombic' according to the built-in table from CIF Core
dictionary named 'cif_core.dic' version 2.4.1 from 2010-06-29.

Automatic conversion script
Id: cif_fix_values 1891 2012-01-12 08:04:46Z andrius 

The following automatic conversions were performed:

'_exptl_crystal_density_meas' value 'not_measured' was changed to '?'
- the value is perceived as not measured.

Automatic conversion script
Id: cif_fix_values 3008 2015-01-20 13:52:24Z robertas 
;
_cod_original_sg_symbol_H-M Pbcn
_cod_database_code 1512930

loop_
_symmetry_equiv_pos_as_xyz
'x, y, z'
'-x+1/2, -y+1/2, z+1/2'
'-x, y, -z+1/2'
'x+1/2, -y+1/2, -z'
'-x, -y, -z'
'x-1/2, y-1/2, -z-1/2'
'x, -y, z-1/2'
'-x-1/2, y-1/2, z'

loop_
_atom_site_label
_atom_site_type_symbol
_atom_site_fract_x
_atom_site_fract_y
_atom_site_fract_z
_atom_site_U_iso_or_equiv
_atom_site_adp_type
_atom_site_occupancy
_atom_site_symmetry_multiplicity
_atom_site_calc_flag
_atom_site_refinement_flags
Br1 Br 0.69270(12) 0.35465(9) 0.11463(7) 0.0221(10) Uani 1 1 d .
Sc2 Sc 0.5000 0.35009(18) 0.2500 0.0081(11) Uani 1 2 d S
Br2 Br 0.5000 0.1668(2) 0.2500 0.0722(13) Uani 1 2 d S
O1 O 0.6835(7) 0.3720(6) 0.3456(6) 0.012(2) Uani 1 1 d .
O2 O 0.5000 0.5075(7) 0.2500 0.011(2) Uani 1 2 d S
C1 C 0.6976(12) 0.3339(9) 0.4396(9) 0.019(3) Uani 1 1 d .
H1A H 0.6931 0.2627 0.4390 0.023 Uiso 1 1 calc R
H1B H 0.6142 0.3585 0.4788 0.023 Uiso 1 1 calc R
C2 C 0.8845(13) 0.4551(8) 0.4181(8) 0.024(3) Uani 1 1 d .
H2A H 0.8358 0.5131 0.4447 0.029 Uiso 1 1 calc R
H2B H 0.9955 0.4664 0.4137 0.029 Uiso 1 1 calc R
C3 C 0.8190(10) 0.4329(8) 0.3254(8) 0.017(3) Uani 1 1 d .
H3A H 0.7890 0.4928 0.2931 0.020 Uiso 1 1 calc R
H3B H 0.8934 0.3976 0.2870 0.020 Uiso 1 1 calc R
C4 C 0.8518(17) 0.3682(9) 0.4759(8) 0.029(3) Uani 1 1 d .
H4A H 0.8456 0.3853 0.5419 0.035 Uiso 1 1 calc R
H4B H 0.9309 0.3182 0.4674 0.035 Uiso 1 1 calc R
C5 C 0.4792(13) 0.5718(9) 0.3333(8) 0.027(3) Uani 1 1 d .
H5A H 0.3716 0.5716 0.3534 0.033 Uiso 1 1 calc R
H5B H 0.5436 0.5492 0.3849 0.033 Uiso 1 1 calc R
C6 C 0.5248(18) 0.6680(10) 0.3047(10) 0.038(3) Uani 1 1 d .
H6A H 0.6358 0.6777 0.3122 0.045 Uiso 1 1 calc R
H6B H 0.4696 0.7182 0.3397 0.045 Uiso 1 1 calc R

loop_
_atom_site_aniso_label
_atom_site_aniso_U_11
_atom_site_aniso_U_22
_atom_site_aniso_U_33
_atom_site_aniso_U_23
_atom_site_aniso_U_13
_atom_site_aniso_U_12
Br1 0.0206(14) 0.0312(14) 0.0146(14) -0.0055(4) 0.0070(4) -0.0008(4)
Sc2 0.0078(18) 0.0097(19) 0.0069(18) 0.000 -0.0002(10) 0.000
Br2 0.083(2) 0.057(2) 0.076(2) 0.000 -0.0028(14) 0.000
O1 0.014(5) 0.015(4) 0.008(5) 0.007(3) -0.003(3) -0.007(3)
O2 0.028(5) 0.005(5) 0.002(5) 0.000 0.003(4) 0.000
C1 0.025(7) 0.024(6) 0.010(6) 0.011(5) -0.010(4) -0.005(4)
C2 0.022(6) 0.031(7) 0.019(6) 0.001(5) -0.012(5) -0.008(5)
C3 0.014(5) 0.019(6) 0.017(5) 0.004(4) 0.000(4) -0.012(4)
C4 0.022(6) 0.048(8) 0.018(7) -0.003(5) -0.011(5) -0.003(6)
C5 0.034(7) 0.017(7) 0.031(6) -0.018(5) 0.006(5) 0.004(5)
C6 0.054(9) 0.019(7) 0.041(9) -0.014(6) -0.005(6) -0.001(6)

loop_
_atom_type_symbol
_atom_type_description
_atom_type_scat_dispersion_real
_atom_type_scat_dispersion_imag
_atom_type_scat_source
C C 0.0033 0.0016 'International Tables Vol C Tables 4.2.6.8 and 6.1.1.4'
H H 0.0000 0.0000 'International Tables Vol C Tables 4.2.6.8 and 6.1.1.4'
O O 0.0106 0.0060 'International Tables Vol C Tables 4.2.6.8 and 6.1.1.4'
Sc Sc 0.2519 0.3716 'International Tables Vol C Tables 4.2.6.8 and 6.1.1.4'
Br Br -0.2901 2.4595 'International Tables Vol C Tables 4.2.6.8 and 6.1.1.4'

loop_
_geom_angle_atom_site_label_1
_geom_angle_atom_site_label_2
_geom_angle_atom_site_label_3
_geom_angle
_geom_angle_site_symmetry_1
_geom_angle_site_symmetry_3
O1 Sc2 O1 163.7(5) . 3_655
O1 Sc2 O2 81.9(2) . .
O1 Sc2 O2 81.9(2) 3_655 .
O1 Sc2 Br2 98.1(2) . .
O1 Sc2 Br2 98.1(2) 3_655 .
O2 Sc2 Br2 180.000(1) . .
O1 Sc2 Br1 89.9(2) . .
O1 Sc2 Br1 89.7(2) 3_655 .
O2 Sc2 Br1 88.60(6) . .
Br2 Sc2 Br1 91.40(6) . .
O1 Sc2 Br1 89.7(2) . 3_655
O1 Sc2 Br1 89.9(2) 3_655 3_655
O2 Sc2 Br1 88.60(6) . 3_655
Br2 Sc2 Br1 91.40(6) . 3_655
Br1 Sc2 Br1 177.21(12) . 3_655
C1 O1 C3 108.6(7) . .
C1 O1 Sc2 127.8(5) . .
C3 O1 Sc2 123.5(6) . .
C5 O2 C5 107.8(12) 3_655 .
C5 O2 Sc2 126.1(6) 3_655 .
C5 O2 Sc2 126.1(6) . .
O1 C1 C4 106.5(8) . .
O1 C1 H1A 110.4 . .
C4 C1 H1A 110.4 . .
O1 C1 H1B 110.4 . .
C4 C1 H1B 110.4 . .
H1A C1 H1B 108.6 . .
C3 C2 C4 105.4(9) . .
C3 C2 H2A 110.7 . .
C4 C2 H2A 110.7 . .
C3 C2 H2B 110.7 . .
C4 C2 H2B 110.7 . .
H2A C2 H2B 108.8 . .
O1 C3 C2 104.3(8) . .
O1 C3 H3A 110.9 . .
C2 C3 H3A 110.9 . .
O1 C3 H3B 110.9 . .
C2 C3 H3B 110.9 . .
H3A C3 H3B 108.9 . .
C2 C4 C1 103.1(9) . .
C2 C4 H4A 111.1 . .
C1 C4 H4A 111.1 . .
C2 C4 H4B 111.1 . .
C1 C4 H4B 111.1 . .
H4A C4 H4B 109.1 . .
C6 C5 O2 106.2(10) . .
C6 C5 H5A 110.5 . .
O2 C5 H5A 110.5 . .
C6 C5 H5B 110.5 . .
O2 C5 H5B 110.5 . .
H5A C5 H5B 108.7 . .
C5 C6 C6 101.7(8) . 3_655
C5 C6 H6A 111.4 . .
C6 C6 H6A 111.4 3_655 .
C5 C6 H6B 111.4 . .
C6 C6 H6B 111.4 3_655 .
H6A C6 H6B 109.3 . .

loop_
_geom_bond_atom_site_label_1
_geom_bond_atom_site_label_2
_geom_bond_distance
_geom_bond_site_symmetry_2
Br1 Sc2 2.5967(12) .
Sc2 O1 2.149(7) .
Sc2 O1 2.149(7) 3_655
Sc2 O2 2.185(10) .
Sc2 Br2 2.545(4) .
Sc2 Br1 2.5967(12) 3_655
O1 C1 1.471(17) .
O1 C3 1.490(12) .
O2 C5 1.516(12) 3_655
O2 C5 1.516(12) .
C1 C4 1.529(16) .
C1 H1A 0.9900 .
C1 H1B 0.9900 .
C2 C3 1.497(15) .
C2 C4 1.498(17) .
C2 H2A 0.9900 .
C2 H2B 0.9900 .
C3 H3A 0.9900 .
C3 H3B 0.9900 .
C4 H4A 0.9900 .
C4 H4B 0.9900 .
C5 C6 1.454(19) .
C5 H5A 0.9900 .
C5 H5B 0.9900 .
C6 C6 1.65(3) 3_655
C6 H6A 0.9900 .
C6 H6B 0.9900 .
